data_7226851
loop_
_publ_author_name
'Han, HongFei'
'Guo, Zhiqiang'
'Zhang, ShaoFeng'
'Li, Jie'
'Wei, Xuehong'

_publ_section_title
;
 Guanidinatoaluminum Complexes: Synthesis, Crystal Structures and
 Reactivities
;
_journal_name_full 'RSC Adv.'
_journal_paper_doi 10.1039/C6RA18367K
_journal_year 2016
_chemical_formula_sum 'C19 H38 Al N3'
_chemical_formula_weight 335.50
_chemical_name_systematic
; 
 ? 
;
_space_group_IT_number 15
_symmetry_cell_setting monoclinic
_symmetry_space_group_name_Hall '-C 2yc'
_symmetry_space_group_name_H-M 'C 1 2/c 1'
_atom_sites_solution_hydrogens geom
_atom_sites_solution_primary direct
_atom_sites_solution_secondary difmap
_audit_creation_method SHELXL-97
_audit_update_record
;
2016-01-15 deposited with the CCDC.
2016-10-20 downloaded from the CCDC.
;
_cell_angle_alpha 90.00
_cell_angle_beta 109.392(4)
_cell_angle_gamma 90.00
_cell_formula_units_Z 4
_cell_length_a 17.271(3)
_cell_length_b 10.5858(18)
_cell_length_c 12.4650(18)
_cell_measurement_reflns_used 2162
_cell_measurement_temperature 200(2)
_cell_measurement_theta_max 23.5
_cell_measurement_theta_min 2.23
_cell_volume 2149.7(6)
_computing_structure_refinement 'SHELXL-97 (Sheldrick, 2008)'
_computing_structure_solution 'SHELXS-97 (Sheldrick, 2008)'
_diffrn_ambient_temperature 200(2)
_diffrn_measured_fraction_theta_full 0.997
_diffrn_measured_fraction_theta_max 0.997
_diffrn_measurement_device_type 'Bruker SMART CCD area-detector'
_diffrn_measurement_method '\f and \w scans'
_diffrn_radiation_monochromator graphite
_diffrn_radiation_source 'fine-focus sealed tube'
_diffrn_radiation_type MoK\a
_diffrn_radiation_wavelength 0.71073
_diffrn_reflns_av_R_equivalents 0.0282
_diffrn_reflns_av_sigmaI/netI 0.0308
_diffrn_reflns_limit_h_max 20
_diffrn_reflns_limit_h_min -20
_diffrn_reflns_limit_k_max 12
_diffrn_reflns_limit_k_min -12
_diffrn_reflns_limit_l_max 10
_diffrn_reflns_limit_l_min -14
_diffrn_reflns_number 5842
_diffrn_reflns_theta_full 25.04
_diffrn_reflns_theta_max 25.04
_diffrn_reflns_theta_min 2.50
_exptl_absorpt_coefficient_mu 0.099
_exptl_absorpt_correction_T_max 0.9691
_exptl_absorpt_correction_T_min 0.9663
_exptl_absorpt_correction_type multi-scan
_exptl_absorpt_process_details sadabs
_exptl_crystal_colour colorless
_exptl_crystal_density_diffrn 1.037
_exptl_crystal_density_method 'not measured'
_exptl_crystal_description block
_exptl_crystal_F_000 744
_exptl_crystal_size_max 0.35
_exptl_crystal_size_mid 0.33
_exptl_crystal_size_min 0.32
_refine_diff_density_max 0.177
_refine_diff_density_min -0.136
_refine_diff_density_rms 0.030
_refine_ls_extinction_coef 0.0062(17)
_refine_ls_extinction_expression Fc^*^=kFc[1+0.001xFc^2^\l^3^/sin(2\q)]^-1/4^
_refine_ls_extinction_method SHELXL
_refine_ls_goodness_of_fit_ref 1.014
_refine_ls_hydrogen_treatment constr
_refine_ls_matrix_type full
_refine_ls_number_parameters 108
_refine_ls_number_reflns 1901
_refine_ls_number_restraints 0
_refine_ls_restrained_S_all 1.014
_refine_ls_R_factor_all 0.0612
_refine_ls_R_factor_gt 0.0430
_refine_ls_shift/su_max 0.000
_refine_ls_shift/su_mean 0.000
_refine_ls_structure_factor_coef Fsqd
_refine_ls_weighting_details 'calc w=1/[\s^2^(Fo^2^)+(0.0628P)^2^+0.7820P] where P=(Fo^2^+2Fc^2^)/3'
_refine_ls_weighting_scheme calc
_refine_ls_wR_factor_gt 0.1119
_refine_ls_wR_factor_ref 0.1228
_reflns_number_gt 1433
_reflns_number_total 1901
_reflns_threshold_expression >2sigma(I)
_cod_data_source_file c6ra18367k2.cif
_cod_data_source_block Compound_1
_cod_original_sg_symbol_H-M C2/c
_cod_database_code 7226851

loop_
_symmetry_equiv_pos_as_xyz
'x, y, z'
'-x, y, -z+1/2'
'x+1/2, y+1/2, z'
'-x+1/2, y+1/2, -z+1/2'
'-x, -y, -z'
'x, -y, z-1/2'
'-x+1/2, -y+1/2, -z'
'x+1/2, -y+1/2, z-1/2'

loop_
_atom_site_label
_atom_site_type_symbol
_atom_site_fract_x
_atom_site_fract_y
_atom_site_fract_z
_atom_site_U_iso_or_equiv
_atom_site_adp_type
_atom_site_occupancy
_atom_site_symmetry_multiplicity
_atom_site_calc_flag
_atom_site_refinement_flags
C10 C 0.57246(15) 0.7486(2) 0.18968(19) 0.0729(7) Uani 1 1 d .
Al1 Al 0.5000 0.65007(7) 0.2500 0.0464(3) Uani 1 2 d S
C7 C 0.5000 0.4286(2) 0.2500 0.0377(5) Uani 1 2 d S
N1 N 0.45458(8) 0.50159(13) 0.16376(12) 0.0405(4) Uani 1 1 d .
C1 C 0.37343(10) 0.46734(16) 0.08537(14) 0.0420(4) Uani 1 1 d .
H1 H 0.3774 0.3837 0.0503 0.050 Uiso 1 1 calc R
N2 N 0.5000 0.30002(19) 0.2500 0.0437(5) Uani 1 2 d S
C4 C 0.20008(12) 0.5378(2) -0.02634(18) 0.0628(6) Uani 1 1 d .
H4A H 0.1977 0.6202 0.0100 0.075 Uiso 1 1 calc R
H4B H 0.1449 0.5194 -0.0810 0.075 Uiso 1 1 calc R
C2 C 0.31039(12) 0.4577(2) 0.14533(17) 0.0609(6) Uani 1 1 d .
H2A H 0.3112 0.5367 0.1883 0.073 Uiso 1 1 calc R
H2B H 0.3255 0.3873 0.2006 0.073 Uiso 1 1 calc R
C8 C 0.49110(12) 0.23061(18) 0.14539(16) 0.0560(5) Uani 1 1 d .
H8A H 0.4884 0.2915 0.0840 0.067 Uiso 1 1 calc R
H8B H 0.4388 0.1831 0.1227 0.067 Uiso 1 1 calc R
C3 C 0.22408(12) 0.4358(2) 0.06325(19) 0.0666(6) Uani 1 1 d .
H3A H 0.2214 0.3525 0.0262 0.080 Uiso 1 1 calc R
H3B H 0.1848 0.4352 0.1058 0.080 Uiso 1 1 calc R
C6 C 0.34787(11) 0.5657(2) -0.00743(17) 0.0626(6) Uani 1 1 d .
H6A H 0.3867 0.5641 -0.0507 0.075 Uiso 1 1 calc R
H6B H 0.3512 0.6504 0.0277 0.075 Uiso 1 1 calc R
C5 C 0.26140(13) 0.5450(3) -0.08887(19) 0.0767(7) Uani 1 1 d .
H5A H 0.2463 0.6153 -0.1444 0.092 Uiso 1 1 calc R
H5B H 0.2596 0.4656 -0.1316 0.092 Uiso 1 1 calc R
C9 C 0.56108(17) 0.1392(3) 0.1579(2) 0.0937(9) Uani 1 1 d .
H9A H 0.6133 0.1852 0.1829 0.140 Uiso 1 1 calc R
H9B H 0.5539 0.0988 0.0844 0.140 Uiso 1 1 calc R
H9C H 0.5614 0.0746 0.2143 0.140 Uiso 1 1 calc R
H10A H 0.6102 0.7987 0.2500 0.140 Uiso 1 1 d R
H10B H 0.5392 0.8053 0.1287 0.140 Uiso 1 1 d R
H10C H 0.6036 0.6913 0.1569 0.140 Uiso 1 1 d R

loop_
_atom_site_aniso_label
_atom_site_aniso_U_11
_atom_site_aniso_U_22
_atom_site_aniso_U_33
_atom_site_aniso_U_23
_atom_site_aniso_U_13
_atom_site_aniso_U_12
C10 0.0834(16) 0.0626(14) 0.0683(15) 0.0035(11) 0.0194(12) -0.0231(12)
Al1 0.0510(5) 0.0382(5) 0.0449(5) 0.000 0.0091(3) 0.000
C7 0.0357(12) 0.0382(13) 0.0397(13) 0.000 0.0132(10) 0.000
N1 0.0389(8) 0.0389(8) 0.0386(8) 0.0014(6) 0.0060(6) -0.0003(6)
C1 0.0393(9) 0.0413(10) 0.0411(10) -0.0020(7) 0.0076(8) 0.0023(7)
N2 0.0484(12) 0.0358(11) 0.0433(12) 0.000 0.0106(9) 0.000
C4 0.0412(11) 0.0737(15) 0.0659(14) 0.0030(11) 0.0076(9) 0.0071(10)
C2 0.0479(12) 0.0803(15) 0.0535(12) 0.0171(10) 0.0157(9) -0.0050(10)
C8 0.0614(12) 0.0455(11) 0.0559(13) -0.0098(9) 0.0124(10) 0.0033(9)
C3 0.0448(12) 0.0724(15) 0.0803(16) 0.0090(12) 0.0177(11) -0.0042(10)
C6 0.0464(11) 0.0885(17) 0.0514(12) 0.0231(11) 0.0142(9) 0.0034(10)
C5 0.0507(13) 0.121(2) 0.0502(13) 0.0198(13) 0.0058(10) 0.0096(13)
C9 0.110(2) 0.0790(18) 0.0878(18) -0.0119(14) 0.0278(16) 0.0420(15)

loop_
_atom_type_symbol
_atom_type_description
_atom_type_scat_dispersion_real
_atom_type_scat_dispersion_imag
_atom_type_scat_source
C C 0.0033 0.0016 'International Tables Vol C Tables 4.2.6.8 and 6.1.1.4'
H H 0.0000 0.0000 'International Tables Vol C Tables 4.2.6.8 and 6.1.1.4'
N N 0.0061 0.0033 'International Tables Vol C Tables 4.2.6.8 and 6.1.1.4'
Al Al 0.0645 0.0514 'International Tables Vol C Tables 4.2.6.8 and 6.1.1.4'

loop_
_geom_angle_atom_site_label_1
_geom_angle_atom_site_label_2
_geom_angle_atom_site_label_3
_geom_angle
_geom_angle_site_symmetry_1
_geom_angle_site_symmetry_3
Al1 C10 H10A 110.1 . .
Al1 C10 H10B 109.6 . .
H10A C10 H10B 109.4 . .
Al1 C10 H10C 109.7 . .
H10A C10 H10C 109.8 . .
H10B C10 H10C 108.3 . .
N1 Al1 N1 70.00(8) . 2_655
N1 Al1 C10 117.15(9) . 2_655
N1 Al1 C10 114.53(8) 2_655 2_655
N1 Al1 C10 114.53(8) . .
N1 Al1 C10 117.14(9) 2_655 .
C10 Al1 C10 115.74(15) 2_655 .
N1 C7 N1 109.8(2) . 2_655
N1 C7 N2 125.08(10) . .
N1 C7 N2 125.08(10) 2_655 .
C7 N1 C1 124.51(14) . .
C7 N1 Al1 90.09(11) . .
C1 N1 Al1 134.42(11) . .
N1 C1 C6 108.19(14) . .
N1 C1 C2 111.91(14) . .
C6 C1 C2 110.44(15) . .
N1 C1 H1 108.7 . .
C6 C1 H1 108.7 . .
C2 C1 H1 108.7 . .
C7 N2 C8 120.22(11) . 2_655
C7 N2 C8 120.22(11) . .
C8 N2 C8 119.6(2) 2_655 .
C3 C4 C5 110.53(18) . .
C3 C4 H4A 109.5 . .
C5 C4 H4A 109.5 . .
C3 C4 H4B 109.5 . .
C5 C4 H4B 109.5 . .
H4A C4 H4B 108.1 . .
C1 C2 C3 112.52(16) . .
C1 C2 H2A 109.1 . .
C3 C2 H2A 109.1 . .
C1 C2 H2B 109.1 . .
C3 C2 H2B 109.1 . .
H2A C2 H2B 107.8 . .
N2 C8 C9 112.70(17) . .
N2 C8 H8A 109.1 . .
C9 C8 H8A 109.1 . .
N2 C8 H8B 109.1 . .
C9 C8 H8B 109.1 . .
H8A C8 H8B 107.8 . .
C4 C3 C2 110.86(17) . .
C4 C3 H3A 109.5 . .
C2 C3 H3A 109.5 . .
C4 C3 H3B 109.5 . .
C2 C3 H3B 109.5 . .
H3A C3 H3B 108.1 . .
C1 C6 C5 112.67(17) . .
C1 C6 H6A 109.1 . .
C5 C6 H6A 109.1 . .
C1 C6 H6B 109.1 . .
C5 C6 H6B 109.1 . .
H6A C6 H6B 107.8 . .
C4 C5 C6 111.40(18) . .
C4 C5 H5A 109.3 . .
C6 C5 H5A 109.3 . .
C4 C5 H5B 109.3 . .
C6 C5 H5B 109.3 . .
H5A C5 H5B 108.0 . .
C8 C9 H9A 109.5 . .
C8 C9 H9B 109.5 . .
H9A C9 H9B 109.5 . .
C8 C9 H9C 109.5 . .
H9A C9 H9C 109.5 . .
H9B C9 H9C 109.5 . .

loop_
_geom_bond_atom_site_label_1
_geom_bond_atom_site_label_2
_geom_bond_distance
_geom_bond_site_symmetry_2
C10 Al1 1.961(2) .
C10 H10A 0.9731 .
C10 H10B 0.9893 .
C10 H10C 0.9852 .
Al1 N1 1.9187(15) .
Al1 N1 1.9188(15) 2_655
Al1 C10 1.960(2) 2_655
C7 N1 1.3448(18) .
C7 N1 1.3448(19) 2_655
C7 N2 1.361(3) .
N1 C1 1.463(2) .
C1 C6 1.510(2) .
C1 C2 1.515(3) .
C1 H1 1.0000 .
N2 C8 1.460(2) 2_655
N2 C8 1.460(2) .
C4 C3 1.509(3) .
C4 C5 1.511(3) .
C4 H4A 0.9900 .
C4 H4B 0.9900 .
C2 C3 1.520(3) .
C2 H2A 0.9900 .
C2 H2B 0.9900 .
C8 C9 1.515(3) .
C8 H8A 0.9900 .
C8 H8B 0.9900 .
C3 H3A 0.9900 .
C3 H3B 0.9900 .
C6 C5 1.517(3) .
C6 H6A 0.9900 .
C6 H6B 0.9900 .
C5 H5A 0.9900 .
C5 H5B 0.9900 .
C9 H9A 0.9800 .
C9 H9B 0.9800 .
C9 H9C 0.9800 .
